data_4325725
loop_
_publ_author_name
'Hong-Bo Zhou'
'Jun Wang'
'Hui-Sheng Wang'
'Yong-Lu Xu'
'Xiao-Jiao Song'
'You Song'
'Xiao-Zeng You'

_publ_section_title
;
 Synthesis, Structure, and Magnetic Properties of Three 1D Chain Complexes
 Based on High-Spin Metal-Cyanide Clusters: [MnIII6MIII] (M = Cr, Fe, Co)
;
_journal_name_full 'Inorganic Chemistry'
_journal_page_first 6868
_journal_page_last 6877
_journal_paper_doi 10.1021/ic102527h
_journal_volume 50
_journal_year 2011
_chemical_formula_sum 'C114 H110 Cr2 Mn6 N24 O19'
_chemical_formula_weight 2553.90
_chemical_name_systematic
; 
 ? 
;
_space_group_IT_number 2
_symmetry_cell_setting triclinic
_symmetry_space_group_name_Hall '-P 1'
_symmetry_space_group_name_H-M 'P -1'
_atom_sites_solution_hydrogens geom
_atom_sites_solution_primary direct
_atom_sites_solution_secondary difmap
_audit_creation_method SHELXL-97
_cell_angle_alpha 76.896(10)
_cell_angle_beta 79.473(10)
_cell_angle_gamma 66.342(9)
_cell_formula_units_Z 1
_cell_length_a 14.188(7)
_cell_length_b 15.174(8)
_cell_length_c 16.069(7)
_cell_measurement_temperature 291(2)
_cell_volume 3070(3)
_computing_structure_refinement 'SHELXL-97 (Sheldrick, 1997)'
_computing_structure_solution 'SHELXS-97 (Sheldrick, 1990)'
_diffrn_ambient_temperature 291(2)
_diffrn_measured_fraction_theta_full 0.971
_diffrn_measured_fraction_theta_max 0.971
_diffrn_measurement_device_type 'Bruker Smart Apex CCD'
_diffrn_measurement_method 'phi and omega scans'
_diffrn_radiation_monochromator graphite
_diffrn_radiation_source 'fine-focus sealed tube'
_diffrn_radiation_type MoK\a
_diffrn_radiation_wavelength 0.71073
_diffrn_reflns_av_R_equivalents 0.0235
_diffrn_reflns_av_sigmaI/netI 0.0704
_diffrn_reflns_limit_h_max 14
_diffrn_reflns_limit_h_min -17
_diffrn_reflns_limit_k_max 14
_diffrn_reflns_limit_k_min -18
_diffrn_reflns_limit_l_max 19
_diffrn_reflns_limit_l_min -17
_diffrn_reflns_number 16420
_diffrn_reflns_theta_full 26.00
_diffrn_reflns_theta_max 26.00
_diffrn_reflns_theta_min 1.89
_exptl_absorpt_coefficient_mu 0.839
_exptl_absorpt_correction_T_max 0.8988
_exptl_absorpt_correction_T_min 0.8637
_exptl_absorpt_correction_type multi-scan
_exptl_absorpt_process_details 'SADABS; Bruker, 2000'
_exptl_crystal_colour black
_exptl_crystal_density_diffrn 1.381
_exptl_crystal_description block
_exptl_crystal_F_000 1312
_exptl_crystal_size_max 0.18
_exptl_crystal_size_mid 0.16
_exptl_crystal_size_min 0.13
_refine_diff_density_max 0.424
_refine_diff_density_min -0.348
_refine_diff_density_rms 0.055
_refine_ls_extinction_method none
_refine_ls_goodness_of_fit_ref 1.026
_refine_ls_hydrogen_treatment constr
_refine_ls_matrix_type full
_refine_ls_number_parameters 750
_refine_ls_number_reflns 11715
_refine_ls_number_restraints 0
_refine_ls_restrained_S_all 1.026
_refine_ls_R_factor_all 0.0938
_refine_ls_R_factor_gt 0.0563
_refine_ls_shift/su_max 0.000
_refine_ls_shift/su_mean 0.000
_refine_ls_structure_factor_coef Fsqd
_refine_ls_weighting_details 'calc w=1/[\s^2^(Fo^2^)+(0.0500P)^2^+0.8800P] where P=(Fo^2^+2Fc^2^)/3'
_refine_ls_weighting_scheme calc
_refine_ls_wR_factor_gt 0.1061
_refine_ls_wR_factor_ref 0.1146
_reflns_number_gt 8135
_reflns_number_total 11715
_reflns_threshold_expression >2sigma(I)
_cod_data_source_file ic102527h_si_002_1.cif
_cod_data_source_block 1
_cod_database_code 4325725

loop_
_symmetry_equiv_pos_as_xyz
'x, y, z'
'-x, -y, -z'

loop_
_atom_site_label
_atom_site_type_symbol
_atom_site_fract_x
_atom_site_fract_y
_atom_site_fract_z
_atom_site_U_iso_or_equiv
_atom_site_adp_type
_atom_site_occupancy
_atom_site_symmetry_multiplicity
_atom_site_calc_flag
_atom_site_refinement_flags
C1 C 0.0166(3) 0.4723(2) 0.6296(2) 0.0373(8) Uani 1 1 d .
C2 C -0.0896(3) 0.6449(2) 0.5063(2) 0.0383(8) Uani 1 1 d .
C3 C 0.1274(3) 0.5353(3) 0.4727(3) 0.0519(9) Uani 1 1 d .
C4 C 0.0071(3) 0.1374(3) 0.9594(2) 0.0447(8) Uani 1 1 d .
C5 C 0.1091(3) -0.0451(3) 0.9011(2) 0.0498(9) Uani 1 1 d .
C6 C -0.1153(3) 0.0376(3) 0.9212(2) 0.0433(8) Uani 1 1 d .
C7 C -0.1162(3) 0.4987(3) 0.9114(2) 0.0490(9) Uani 1 1 d .
C8 C -0.1245(3) 0.5684(3) 0.9584(2) 0.0551(10) Uani 1 1 d .
H8 H -0.0653 0.5697 0.9743 0.066 Uiso 1 1 calc R
C9 C -0.2212(3) 0.6361(3) 0.9816(2) 0.0683(14) Uani 1 1 d .
H9 H -0.2268 0.6827 1.0130 0.082 Uiso 1 1 calc R
C10 C -0.3096(3) 0.6341(3) 0.9577(2) 0.0583(11) Uani 1 1 d .
H10 H -0.3743 0.6794 0.9732 0.070 Uiso 1 1 calc R
C11 C -0.3013(3) 0.5644(3) 0.9107(2) 0.0559(10) Uani 1 1 d .
H11 H -0.3605 0.5631 0.8948 0.067 Uiso 1 1 calc R
C12 C -0.2046(3) 0.4967(3) 0.8876(2) 0.0488(9) Uani 1 1 d .
C13 C -0.2009(3) 0.4304(3) 0.8364(3) 0.0544(10) Uani 1 1 d .
H13 H -0.2636 0.4371 0.8207 0.065 Uiso 1 1 calc R
C14 C -0.1280(3) 0.2928(3) 0.7620(3) 0.0572(10) Uani 1 1 d .
H14A H -0.1373 0.2380 0.8024 0.069 Uiso 1 1 calc R
H14B H -0.1879 0.3251 0.7298 0.069 Uiso 1 1 calc R
C15 C -0.0348(3) 0.2573(3) 0.7031(3) 0.0602(11) Uani 1 1 d .
H15A H -0.0404 0.3029 0.6494 0.072 Uiso 1 1 calc R
H15B H -0.0263 0.1946 0.6910 0.072 Uiso 1 1 calc R
C16 C 0.1424(3) 0.1909(3) 0.71916(19) 0.0403(8) Uani 1 1 d .
H16 H 0.1459 0.1545 0.6784 0.048 Uiso 1 1 calc R
C17 C 0.2388(3) 0.1765(2) 0.7479(2) 0.0464(9) Uani 1 1 d .
C18 C 0.3289(3) 0.1071(3) 0.7150(3) 0.0577(10) Uani 1 1 d .
H18 H 0.3237 0.0718 0.6769 0.069 Uiso 1 1 calc R
C19 C 0.4220(3) 0.0895(3) 0.7363(3) 0.0602(11) Uani 1 1 d .
H19 H 0.4809 0.0422 0.7141 0.072 Uiso 1 1 calc R
C20 C 0.4289(3) 0.1433(3) 0.7922(3) 0.0589(10) Uani 1 1 d .
H20 H 0.4936 0.1323 0.8070 0.071 Uiso 1 1 calc R
C21 C 0.3437(3) 0.2121(3) 0.8260(2) 0.0464(9) Uani 1 1 d .
H21 H 0.3512 0.2460 0.8642 0.056 Uiso 1 1 calc R
C22 C 0.2428(3) 0.2331(2) 0.80393(19) 0.0344(7) Uani 1 1 d .
C23 C -0.4207(2) 0.8622(2) 0.6066(2) 0.0388(8) Uani 1 1 d .
C24 C -0.5210(3) 0.8988(3) 0.5796(3) 0.0472(9) Uani 1 1 d .
H24 H -0.5315 0.9327 0.5239 0.057 Uiso 1 1 calc R
C25 C -0.6030(3) 0.8856(3) 0.6332(3) 0.0478(9) Uani 1 1 d .
H25 H -0.6680 0.9116 0.6135 0.057 Uiso 1 1 calc R
C26 C -0.5907(3) 0.8339(3) 0.7167(2) 0.0495(10) Uani 1 1 d .
H26 H -0.6466 0.8250 0.7527 0.059 Uiso 1 1 calc R
C27 C -0.4935(3) 0.7964(3) 0.7444(3) 0.0532(10) Uani 1 1 d .
H27 H -0.4847 0.7623 0.8002 0.064 Uiso 1 1 calc R
C28 C -0.4075(3) 0.8079(2) 0.6913(2) 0.0424(8) Uani 1 1 d .
C29 C -0.3114(3) 0.7623(3) 0.7258(2) 0.0456(8) Uani 1 1 d .
H29 H -0.3078 0.7224 0.7793 0.055 Uiso 1 1 calc R
C30 C -0.1285(3) 0.7175(3) 0.7235(2) 0.0510(9) Uani 1 1 d .
H30A H -0.0912 0.6582 0.6994 0.061 Uiso 1 1 calc R
H30B H -0.1403 0.6999 0.7853 0.061 Uiso 1 1 calc R
C31 C -0.0685(3) 0.7824(3) 0.7014(2) 0.0578(11) Uani 1 1 d .
H31A H -0.0954 0.8313 0.7384 0.069 Uiso 1 1 calc R
H31B H 0.0035 0.7442 0.7103 0.069 Uiso 1 1 calc R
C32 C -0.0018(3) 0.8416(3) 0.5633(2) 0.0472(9) Uani 1 1 d .
H32 H 0.0618 0.8165 0.5853 0.057 Uiso 1 1 calc R
C33 C -0.0048(3) 0.8905(3) 0.4763(2) 0.0476(9) Uani 1 1 d .
C34 C 0.0878(3) 0.8886(3) 0.4327(2) 0.0554(10) Uani 1 1 d .
H34 H 0.1484 0.8547 0.4592 0.067 Uiso 1 1 calc R
C35 C 0.0913(3) 0.9388(3) 0.3464(3) 0.0579(11) Uani 1 1 d .
H35 H 0.1544 0.9351 0.3152 0.070 Uiso 1 1 calc R
C36 C 0.0017(3) 0.9918(3) 0.3104(2) 0.0496(9) Uani 1 1 d .
H36 H 0.0034 1.0271 0.2550 0.059 Uiso 1 1 calc R
C37 C -0.0907(3) 0.9940(3) 0.3542(2) 0.0492(9) Uani 1 1 d .
H37 H -0.1514 1.0302 0.3283 0.059 Uiso 1 1 calc R
C38 C -0.0953(3) 0.9411(2) 0.4398(2) 0.0391(7) Uani 1 1 d .
C39 C 0.2655(3) 0.6266(3) 0.6588(3) 0.0512(9) Uani 1 1 d .
C40 C 0.2385(3) 0.7085(3) 0.6947(3) 0.0550(10) Uani 1 1 d .
H40 H 0.2526 0.7615 0.6618 0.066 Uiso 1 1 calc R
C41 C 0.1924(3) 0.7154(3) 0.7758(3) 0.0573(10) Uani 1 1 d .
H41 H 0.1766 0.7722 0.7974 0.069 Uiso 1 1 calc R
C42 C 0.1678(3) 0.6372(3) 0.8285(3) 0.0599(11) Uani 1 1 d .
H42 H 0.1356 0.6413 0.8841 0.072 Uiso 1 1 calc R
C43 C 0.1938(3) 0.5551(3) 0.7932(2) 0.0550(10) Uani 1 1 d .
H43 H 0.1776 0.5029 0.8256 0.066 Uiso 1 1 calc R
C44 C 0.2434(3) 0.5471(3) 0.7108(2) 0.0483(9) Uani 1 1 d .
C45 C 0.2701(3) 0.4547(3) 0.6830(3) 0.0473(9) Uani 1 1 d .
H45 H 0.2515 0.4065 0.7205 0.057 Uiso 1 1 calc R
C46 C 0.3406(3) 0.3397(3) 0.5864(3) 0.0522(9) Uani 1 1 d .
H46A H 0.3508 0.2900 0.6376 0.063 Uiso 1 1 calc R
H46B H 0.2831 0.3419 0.5602 0.063 Uiso 1 1 calc R
C47 C 0.4340(3) 0.3168(3) 0.5263(3) 0.0528(10) Uani 1 1 d .
H47A H 0.4396 0.2657 0.4965 0.063 Uiso 1 1 calc R
H47B H 0.4948 0.2946 0.5566 0.063 Uiso 1 1 calc R
C48 C 0.4644(3) 0.4047(3) 0.3834(3) 0.0564(10) Uani 1 1 d .
H48 H 0.4938 0.3439 0.3662 0.068 Uiso 1 1 calc R
C49 C 0.4649(3) 0.4874(3) 0.3211(3) 0.0540(10) Uani 1 1 d .
C50 C 0.5006(3) 0.4734(3) 0.2339(3) 0.0561(10) Uani 1 1 d .
H50 H 0.5225 0.4114 0.2201 0.067 Uiso 1 1 calc R
C51 C 0.5028(3) 0.5494(4) 0.1712(3) 0.0645(11) Uani 1 1 d .
H51 H 0.5249 0.5394 0.1147 0.077 Uiso 1 1 calc R
C52 C 0.4722(3) 0.6425(3) 0.1910(3) 0.0670(12) Uani 1 1 d .
H52 H 0.4751 0.6941 0.1479 0.080 Uiso 1 1 calc R
C53 C 0.4373(4) 0.6580(3) 0.2749(3) 0.0627(11) Uani 1 1 d .
H53 H 0.4143 0.7207 0.2875 0.075 Uiso 1 1 calc R
C54 C 0.4368(3) 0.5782(3) 0.3421(3) 0.0560(10) Uani 1 1 d .
C55 C -0.3412(3) 1.0848(3) 0.6091(3) 0.0500(9) Uani 1 1 d .
H55A H -0.3316 1.0903 0.5477 0.075 Uiso 1 1 calc R
H55B H -0.3099 1.1227 0.6259 0.075 Uiso 1 1 calc R
H55C H -0.4139 1.1085 0.6280 0.075 Uiso 1 1 calc R
C56 C 0.6779(3) 0.9187(3) 0.8761(2) 0.0492(9) Uani 1 1 d .
H56A H 0.7383 0.8630 0.8930 0.074 Uiso 1 1 d R
H56B H 0.6324 0.8977 0.8553 0.074 Uiso 1 1 d R
H56C H 0.6429 0.9503 0.9246 0.074 Uiso 1 1 d R
C57 C 0.4035(3) 0.6625(3) 0.9477(3) 0.0531(9) Uiso 1 1 d .
H57C H 0.4498 0.5954 0.9587 0.064 Uiso 1 1 calc R
H57D H 0.3762 0.6755 0.8939 0.064 Uiso 1 1 calc R
H57A H 0.3477 0.6747 0.9929 0.064 Uiso 1 1 calc R
Cr1 Cr 0.0000 0.5000 0.5000 0.03731(18) Uani 1 2 d S
Cr2 Cr 0.0000 0.0000 1.0000 0.0423(2) Uani 1 2 d S
Mn1 Mn 0.02302(4) 0.33597(3) 0.82762(3) 0.03365(12) Uani 1 1 d .
Mn2 Mn -0.21378(4) 0.85815(3) 0.57466(3) 0.03237(12) Uani 1 1 d .
Mn3 Mn 0.34819(5) 0.52810(4) 0.51202(4) 0.04984(16) Uani 1 1 d .
N1 N 0.0247(2) 0.4538(2) 0.70214(18) 0.0457(7) Uani 1 1 d .
N2 N -0.1386(2) 0.7238(2) 0.51031(19) 0.0476(7) Uani 1 1 d .
N3 N 0.2008(3) 0.5538(2) 0.46435(19) 0.0484(8) Uani 1 1 d .
N4 N 0.0127(2) 0.2118(2) 0.93345(18) 0.0456(7) Uani 1 1 d .
N5 N 0.1697(3) -0.0738(3) 0.8452(2) 0.0560(8) Uani 1 1 d .
N6 N -0.1770(3) 0.0564(3) 0.8775(2) 0.0610(9) Uani 1 1 d .
N7 N -0.1199(2) 0.3621(2) 0.80952(19) 0.0481(7) Uani 1 1 d .
N8 N 0.0542(2) 0.2475(2) 0.74372(18) 0.0404(6) Uani 1 1 d .
N9 N -0.2280(2) 0.7738(2) 0.68612(18) 0.0439(7) Uani 1 1 d .
N10 N -0.0765(2) 0.8289(2) 0.61345(18) 0.0434(7) Uani 1 1 d .
N11 N 0.3183(2) 0.4359(2) 0.60900(19) 0.0459(7) Uani 1 1 d .
N12 N 0.4252(2) 0.4082(2) 0.4641(2) 0.0500(8) Uani 1 1 d .
O1 O -0.0213(2) 0.43374(18) 0.89574(15) 0.0494(6) Uani 1 1 d .
O2 O 0.16440(17) 0.30090(16) 0.83544(14) 0.0383(5) Uani 1 1 d .
O3 O -0.34610(17) 0.87770(19) 0.55160(15) 0.0439(6) Uani 1 1 d .
O4 O -0.18723(18) 0.94295(16) 0.47635(14) 0.0417(5) Uani 1 1 d .
O5 O 0.3090(2) 0.62368(19) 0.57945(17) 0.0530(7) Uani 1 1 d .
O6 O 0.4033(2) 0.5985(2) 0.42142(17) 0.0590(7) Uani 1 1 d .
O7 O -0.2953(2) 0.98696(18) 0.64642(17) 0.0521(6) Uani 1 1 d .
H7A H -0.2498 0.9859 0.6749 0.063 Uiso 1 1 d R
O8 O 0.7065(2) 0.98490(18) 0.81042(15) 0.0461(6) Uani 1 1 d .
H8A H 0.7194 1.0225 0.8318 0.055 Uiso 1 1 calc R
O11 O 0.4578(2) 0.7241(2) 0.94431(18) 0.0626(7) Uani 1 1 d .
H11A H 0.4228 0.7685 0.9841 0.075 Uiso 1 1 d R
O1W O 0.4990(4) 0.8701(4) 0.9962(3) 0.0520(13) Uani 0.50 1 d P
H1X H 0.4971 0.8489 1.0499 0.062 Uiso 0.50 1 d PR
H1Y H 0.4688 0.9319 0.9873 0.062 Uiso 0.50 1 d PR

loop_
_atom_site_aniso_label
_atom_site_aniso_U_11
_atom_site_aniso_U_22
_atom_site_aniso_U_33
_atom_site_aniso_U_23
_atom_site_aniso_U_13
_atom_site_aniso_U_12
C1 0.058(2) 0.0272(16) 0.0355(18) 0.0079(13) -0.0238(16) -0.0241(15)
C2 0.0435(19) 0.0301(18) 0.0297(16) 0.0075(13) -0.0163(14) -0.0032(15)
C3 0.049(2) 0.040(2) 0.055(2) 0.0158(17) -0.0139(18) -0.0144(18)
C4 0.0413(19) 0.049(2) 0.0429(19) 0.0116(17) -0.0136(15) -0.0223(17)
C5 0.053(2) 0.068(3) 0.043(2) -0.0163(19) -0.0124(18) -0.030(2)
C6 0.060(2) 0.052(2) 0.0269(16) 0.0025(14) -0.0094(16) -0.0335(19)
C7 0.055(2) 0.042(2) 0.0347(19) 0.0000(16) 0.0013(16) -0.0086(18)
C8 0.061(2) 0.040(2) 0.042(2) 0.0012(17) -0.0141(18) 0.0038(18)
C9 0.056(2) 0.068(3) 0.038(2) -0.008(2) -0.0184(18) 0.026(2)
C10 0.065(3) 0.0343(19) 0.045(2) 0.0104(16) -0.0025(19) 0.0027(18)
C11 0.058(2) 0.050(2) 0.047(2) -0.0004(18) -0.0085(18) -0.0110(19)
C12 0.055(2) 0.0357(19) 0.0385(19) 0.0131(15) -0.0073(17) -0.0089(17)
C13 0.048(2) 0.051(2) 0.052(2) 0.0122(18) -0.0188(18) -0.0125(19)
C14 0.060(3) 0.058(2) 0.065(3) -0.001(2) -0.031(2) -0.028(2)
C15 0.069(3) 0.058(3) 0.067(3) -0.013(2) -0.031(2) -0.026(2)
C16 0.057(2) 0.049(2) 0.0170(14) -0.0044(14) 0.0055(14) -0.0272(18)
C17 0.054(2) 0.0291(17) 0.058(2) -0.0065(16) -0.0014(18) -0.0192(16)
C18 0.059(3) 0.051(2) 0.062(2) -0.023(2) 0.012(2) -0.021(2)
C19 0.045(2) 0.058(3) 0.062(3) -0.012(2) 0.0204(19) -0.0125(19)
C20 0.044(2) 0.059(3) 0.067(3) -0.001(2) -0.0015(19) -0.019(2)
C21 0.044(2) 0.0406(19) 0.046(2) 0.0131(16) -0.0078(16) -0.0173(17)
C22 0.0494(19) 0.0273(16) 0.0238(15) 0.0091(12) -0.0053(13) -0.0180(15)
C23 0.0293(17) 0.0338(17) 0.050(2) -0.0113(15) 0.0019(15) -0.0082(14)
C24 0.0370(19) 0.049(2) 0.058(2) -0.0154(18) -0.0076(17) -0.0137(16)
C25 0.0341(18) 0.054(2) 0.068(2) -0.0150(19) -0.0063(17) -0.0271(17)
C26 0.053(2) 0.067(2) 0.054(2) -0.0271(19) 0.0170(18) -0.049(2)
C27 0.060(2) 0.054(2) 0.052(2) 0.0051(18) 0.0057(18) -0.040(2)
C28 0.0440(19) 0.0345(18) 0.050(2) -0.0023(15) -0.0038(16) -0.0195(16)
C29 0.057(2) 0.047(2) 0.0355(18) 0.0047(15) -0.0013(16) -0.0295(18)
C30 0.054(2) 0.051(2) 0.0362(19) 0.0166(16) -0.0170(17) -0.0155(18)
C31 0.057(2) 0.072(3) 0.050(2) 0.012(2) -0.0311(19) -0.031(2)
C32 0.042(2) 0.065(3) 0.048(2) -0.0144(18) -0.0162(17) -0.0260(18)
C33 0.0405(19) 0.063(2) 0.0393(19) -0.0076(17) -0.0011(15) -0.0208(18)
C34 0.047(2) 0.077(3) 0.051(2) -0.003(2) -0.0176(18) -0.031(2)
C35 0.056(2) 0.078(3) 0.046(2) -0.024(2) 0.0096(19) -0.032(2)
C36 0.062(2) 0.056(2) 0.0368(19) -0.0051(17) 0.0007(18) -0.033(2)
C37 0.068(3) 0.055(2) 0.0397(19) -0.0144(17) -0.0001(18) -0.038(2)
C38 0.0443(19) 0.0351(17) 0.0401(18) 0.0007(14) -0.0020(15) -0.0220(15)
C39 0.068(3) 0.043(2) 0.053(2) -0.0042(17) -0.024(2) -0.0264(19)
C40 0.066(3) 0.049(2) 0.061(3) -0.0056(19) -0.032(2) -0.023(2)
C41 0.056(2) 0.049(2) 0.071(3) -0.015(2) -0.026(2) -0.0132(19)
C42 0.068(3) 0.060(3) 0.059(2) -0.011(2) -0.021(2) -0.024(2)
C43 0.063(2) 0.058(2) 0.045(2) 0.0014(18) -0.0229(19) -0.023(2)
C44 0.052(2) 0.047(2) 0.046(2) -0.0020(17) -0.0185(17) -0.0171(18)
C45 0.051(2) 0.040(2) 0.057(2) 0.0087(17) -0.0283(19) -0.0215(17)
C46 0.059(2) 0.046(2) 0.057(2) 0.0029(18) -0.0238(19) -0.0240(19)
C47 0.065(3) 0.041(2) 0.062(2) -0.0004(18) -0.013(2) -0.0323(19)
C48 0.063(3) 0.058(3) 0.051(2) 0.0010(19) -0.030(2) -0.021(2)
C49 0.050(2) 0.067(3) 0.050(2) -0.0054(19) -0.0194(18) -0.024(2)
C50 0.067(3) 0.072(3) 0.055(2) -0.007(2) -0.013(2) -0.051(2)
C51 0.062(3) 0.073(3) 0.054(2) -0.001(2) -0.011(2) -0.024(2)
C52 0.066(3) 0.068(3) 0.061(3) 0.021(2) -0.014(2) -0.033(2)
C53 0.076(3) 0.062(3) 0.056(3) 0.008(2) -0.023(2) -0.035(2)
C54 0.067(3) 0.058(3) 0.049(2) -0.0057(19) -0.002(2) -0.033(2)
C55 0.056(2) 0.050(2) 0.061(2) -0.0192(18) -0.0163(19) -0.0287(19)
C56 0.064(2) 0.042(2) 0.048(2) 0.0041(16) 0.0004(18) -0.0363(19)
Cr1 0.0526(5) 0.0242(4) 0.0317(4) 0.0126(3) -0.0135(3) -0.0162(3)
Cr2 0.0515(5) 0.0419(4) 0.0248(4) 0.0121(3) -0.0145(3) -0.0135(4)
Mn1 0.0454(3) 0.0273(2) 0.0304(2) 0.00377(19) -0.0178(2) -0.0145(2)
Mn2 0.0339(3) 0.0326(3) 0.0294(2) 0.00713(19) -0.01254(19) -0.0140(2)
Mn3 0.0580(4) 0.0486(3) 0.0463(3) 0.0072(3) -0.0184(3) -0.0261(3)
N1 0.067(2) 0.0373(16) 0.0409(17) 0.0164(12) -0.0318(15) -0.0295(15)
N2 0.0520(18) 0.0356(17) 0.0483(18) -0.0009(13) -0.0302(15) -0.0020(14)
N3 0.069(2) 0.0370(16) 0.0467(17) 0.0124(13) -0.0319(16) -0.0264(16)
N4 0.0482(18) 0.0384(17) 0.0396(16) 0.0141(13) -0.0138(13) -0.0125(14)
N5 0.061(2) 0.058(2) 0.0474(19) -0.0102(16) -0.0179(17) -0.0159(17)
N6 0.060(2) 0.073(2) 0.061(2) -0.0095(18) -0.0276(18) -0.0277(19)
N7 0.0454(18) 0.0491(18) 0.0457(17) 0.0077(14) -0.0167(14) -0.0168(15)
N8 0.0462(17) 0.0394(16) 0.0442(16) -0.0040(13) -0.0104(13) -0.0242(14)
N9 0.0565(19) 0.0386(16) 0.0384(15) 0.0135(12) -0.0194(14) -0.0241(14)
N10 0.0405(16) 0.0597(19) 0.0363(15) -0.0003(13) -0.0174(13) -0.0238(15)
N11 0.0551(19) 0.0402(16) 0.0435(17) 0.0118(13) -0.0201(15) -0.0228(14)
N12 0.0551(19) 0.0544(19) 0.0512(19) 0.0014(15) -0.0253(15) -0.0286(16)
O1 0.0568(16) 0.0394(14) 0.0401(13) -0.0042(11) -0.0260(12) 0.0015(12)
O2 0.0442(13) 0.0405(13) 0.0299(11) -0.0075(10) -0.0125(10) -0.0112(11)
O3 0.0269(11) 0.0598(15) 0.0426(13) 0.0008(11) -0.0096(10) -0.0165(11)
O4 0.0412(13) 0.0360(13) 0.0378(12) 0.0142(10) -0.0121(10) -0.0117(11)
O5 0.0663(17) 0.0558(16) 0.0554(16) -0.0003(12) -0.0137(13) -0.0435(14)
O6 0.0728(19) 0.0594(17) 0.0525(16) 0.0004(13) -0.0069(14) -0.0380(15)
O7 0.0555(16) 0.0456(15) 0.0557(16) -0.0059(12) -0.0204(13) -0.0145(13)
O8 0.0609(16) 0.0436(14) 0.0398(13) -0.0020(11) 0.0014(12) -0.0314(13)
O11 0.0734(19) 0.0545(17) 0.0543(16) -0.0021(13) -0.0254(14) -0.0139(15)
O1W 0.052(3) 0.049(3) 0.057(3) -0.014(2) -0.004(2) -0.019(3)

loop_
_atom_type_symbol
_atom_type_description
_atom_type_scat_dispersion_real
_atom_type_scat_dispersion_imag
_atom_type_scat_source
C C 0.0033 0.0016 'International Tables Vol C Tables 4.2.6.8 and 6.1.1.4'
H H 0.0000 0.0000 'International Tables Vol C Tables 4.2.6.8 and 6.1.1.4'
N N 0.0061 0.0033 'International Tables Vol C Tables 4.2.6.8 and 6.1.1.4'
O O 0.0106 0.0060 'International Tables Vol C Tables 4.2.6.8 and 6.1.1.4'
Cr Cr 0.3209 0.6236 'International Tables Vol C Tables 4.2.6.8 and 6.1.1.4'
Mn Mn 0.3368 0.7283 'International Tables Vol C Tables 4.2.6.8 and 6.1.1.4'

loop_
_geom_angle_atom_site_label_1
_geom_angle_atom_site_label_2
_geom_angle_atom_site_label_3
_geom_angle
_geom_angle_site_symmetry_1
_geom_angle_site_symmetry_3
N1 C1 Cr1 177.3(3) . .
N2 C2 Cr1 179.5(3) . .
N3 C3 Cr1 174.3(3) . .
N4 C4 Cr2 176.8(3) . .
N5 C5 Cr2 177.2(4) . .
N6 C6 Cr2 178.5(4) . .
O1 C7 C8 116.0(4) . .
O1 C7 C12 123.9(4) . .
C8 C7 C12 120.0(4) . .
C9 C8 C7 120.0(4) . .
C9 C8 H8 120.0 . .
C7 C8 H8 120.0 . .
C10 C9 C8 120.0(4) . .
C10 C9 H9 120.0 . .
C8 C9 H9 120.0 . .
C9 C10 C11 120.0(4) . .
C9 C10 H10 120.0 . .
C11 C10 H10 120.0 . .
C12 C11 C10 120.0(4) . .
C12 C11 H11 120.0 . .
C10 C11 H11 120.0 . .
C11 C12 C7 120.0(4) . .
C11 C12 C13 117.3(4) . .
C7 C12 C13 122.6(4) . .
N7 C13 C12 126.8(4) . .
N7 C13 H13 116.6 . .
C12 C13 H13 116.6 . .
C15 C14 N7 110.5(3) . .
C15 C14 H14A 109.6 . .
N7 C14 H14A 109.6 . .
C15 C14 H14B 109.6 . .
N7 C14 H14B 109.6 . .
H14A C14 H14B 108.1 . .
C14 C15 N8 108.3(3) . .
C14 C15 H15A 110.0 . .
N8 C15 H15A 110.0 . .
C14 C15 H15B 110.0 . .
N8 C15 H15B 110.0 . .
H15A C15 H15B 108.4 . .
N8 C16 C17 126.4(3) . .
N8 C16 H16 116.8 . .
C17 C16 H16 116.8 . .
C18 C17 C22 120.9(4) . .
C18 C17 C16 117.7(3) . .
C22 C17 C16 121.3(3) . .
C19 C18 C17 122.5(4) . .
C19 C18 H18 118.8 . .
C17 C18 H18 118.8 . .
C18 C19 C20 118.2(4) . .
C18 C19 H19 120.9 . .
C20 C19 H19 120.9 . .
C21 C20 C19 121.8(4) . .
C21 C20 H20 119.1 . .
C19 C20 H20 119.1 . .
C20 C21 C22 121.3(4) . .
C20 C21 H21 119.4 . .
C22 C21 H21 119.4 . .
O2 C22 C17 125.5(3) . .
O2 C22 C21 119.2(3) . .
C17 C22 C21 115.3(3) . .
O3 C23 C24 118.2(3) . .
O3 C23 C28 124.6(3) . .
C24 C23 C28 117.1(3) . .
C25 C24 C23 121.7(4) . .
C25 C24 H24 119.1 . .
C23 C24 H24 119.1 . .
C24 C25 C26 121.2(3) . .
C24 C25 H25 119.4 . .
C26 C25 H25 119.4 . .
C27 C26 C25 118.2(3) . .
C27 C26 H26 120.9 . .
C25 C26 H26 120.9 . .
C26 C27 C28 122.2(4) . .
C26 C27 H27 118.9 . .
C28 C27 H27 118.9 . .
C27 C28 C29 116.9(3) . .
C27 C28 C23 119.4(3) . .
C29 C28 C23 123.8(3) . .
N9 C29 C28 122.9(3) . .
N9 C29 H29 118.6 . .
C28 C29 H29 118.6 . .
N9 C30 C31 106.3(3) . .
N9 C30 H30A 110.5 . .
C31 C30 H30A 110.5 . .
N9 C30 H30B 110.5 . .
C31 C30 H30B 110.5 . .
H30A C30 H30B 108.7 . .
N10 C31 C30 109.5(3) . .
N10 C31 H31A 109.8 . .
C30 C31 H31A 109.8 . .
N10 C31 H31B 109.8 . .
C30 C31 H31B 109.8 . .
H31A C31 H31B 108.2 . .
N10 C32 C33 126.8(3) . .
N10 C32 H32 116.6 . .
C33 C32 H32 116.6 . .
C34 C33 C38 121.5(4) . .
C34 C33 C32 116.1(3) . .
C38 C33 C32 122.3(3) . .
C33 C34 C35 119.7(4) . .
C33 C34 H34 120.1 . .
C35 C34 H34 120.1 . .
C36 C35 C34 119.3(4) . .
C36 C35 H35 120.4 . .
C34 C35 H35 120.4 . .
C35 C36 C37 120.8(4) . .
C35 C36 H36 119.6 . .
C37 C36 H36 119.6 . .
C36 C37 C38 120.6(4) . .
C36 C37 H37 119.7 . .
C38 C37 H37 119.7 . .
O4 C38 C33 125.1(3) . .
O4 C38 C37 116.9(3) . .
C33 C38 C37 118.0(3) . .
O5 C39 C40 120.8(4) . .
O5 C39 C44 122.2(3) . .
C40 C39 C44 117.0(4) . .
C41 C40 C39 122.9(4) . .
C41 C40 H40 118.5 . .
C39 C40 H40 118.5 . .
C40 C41 C42 121.0(4) . .
C40 C41 H41 119.5 . .
C42 C41 H41 119.5 . .
C43 C42 C41 116.7(4) . .
C43 C42 H42 121.7 . .
C41 C42 H42 121.7 . .
C42 C43 C44 122.3(4) . .
C42 C43 H43 118.8 . .
C44 C43 H43 118.8 . .
C43 C44 C39 120.1(4) . .
C43 C44 C45 116.4(4) . .
C39 C44 C45 123.5(4) . .
N11 C45 C44 123.4(4) . .
N11 C45 H45 118.3 . .
C44 C45 H45 118.3 . .
C47 C46 N11 107.8(3) . .
C47 C46 H46A 110.1 . .
N11 C46 H46A 110.1 . .
C47 C46 H46B 110.1 . .
N11 C46 H46B 110.1 . .
H46A C46 H46B 108.5 . .
C46 C47 N12 106.8(3) . .
C46 C47 H47A 110.4 . .
N12 C47 H47A 110.4 . .
C46 C47 H47B 110.4 . .
N12 C47 H47B 110.4 . .
H47A C47 H47B 108.6 . .
N12 C48 C49 124.3(4) . .
N12 C48 H48 117.8 . .
C49 C48 H48 117.8 . .
C54 C49 C48 122.5(4) . .
C54 C49 C50 119.6(4) . .
C48 C49 C50 117.8(4) . .
C51 C50 C49 120.9(4) . .
C51 C50 H50 119.6 . .
C49 C50 H50 119.6 . .
C50 C51 C52 120.3(4) . .
C50 C51 H51 119.9 . .
C52 C51 H51 119.9 . .
C53 C52 C51 120.1(4) . .
C53 C52 H52 120.0 . .
C51 C52 H52 120.0 . .
C52 C53 C54 120.3(4) . .
C52 C53 H53 119.9 . .
C54 C53 H53 119.9 . .
O6 C54 C49 124.2(4) . .
O6 C54 C53 116.9(4) . .
C49 C54 C53 118.8(4) . .
O7 C55 H55A 109.5 . .
O7 C55 H55B 109.5 . .
H55A C55 H55B 109.5 . .
O7 C55 H55C 109.5 . .
H55A C55 H55C 109.5 . .
H55B C55 H55C 109.5 . .
O8 C56 H56A 110.0 . .
O8 C56 H56B 109.0 . .
H56A C56 H56B 109.5 . .
O8 C56 H56C 109.4 . .
H56A C56 H56C 109.5 . .
H56B C56 H56C 109.5 . .
O11 C57 H57C 109.5 . .
O11 C57 H57D 109.5 . .
H57C C57 H57D 109.5 . .
O11 C57 H57A 109.5 . .
H57C C57 H57A 109.5 . .
H57D C57 H57A 109.5 . .
C3 Cr1 C3 180.00(18) . 2_566
C3 Cr1 C2 88.85(15) . .
C3 Cr1 C2 91.15(15) 2_566 .
C3 Cr1 C2 91.15(15) . 2_566
C3 Cr1 C2 88.85(15) 2_566 2_566
C2 Cr1 C2 180.00(17) . 2_566
C3 Cr1 C1 90.08(15) . .
C3 Cr1 C1 89.92(15) 2_566 .
C2 Cr1 C1 90.59(13) . .
C2 Cr1 C1 89.41(13) 2_566 .
C3 Cr1 C1 89.92(15) . 2_566
C3 Cr1 C1 90.08(15) 2_566 2_566
C2 Cr1 C1 89.41(13) . 2_566
C2 Cr1 C1 90.59(13) 2_566 2_566
C1 Cr1 C1 180.00(3) . 2_566
C5 Cr2 C5 180.000(1) . 2_557
C5 Cr2 C6 89.97(15) . .
C5 Cr2 C6 90.03(15) 2_557 .
C5 Cr2 C6 90.03(15) . 2_557
C5 Cr2 C6 89.97(15) 2_557 2_557
C6 Cr2 C6 180.000(1) . 2_557
C5 Cr2 C4 87.73(16) . .
C5 Cr2 C4 92.27(16) 2_557 .
C6 Cr2 C4 90.07(14) . .
C6 Cr2 C4 89.93(14) 2_557 .
C5 Cr2 C4 92.27(16) . 2_557
C5 Cr2 C4 87.73(16) 2_557 2_557
C6 Cr2 C4 89.93(14) . 2_557
C6 Cr2 C4 90.07(14) 2_557 2_557
C4 Cr2 C4 180.000(1) . 2_557
O2 Mn1 O1 94.66(10) . .
O2 Mn1 N7 173.19(12) . .
O1 Mn1 N7 92.10(13) . .
O2 Mn1 N8 91.55(11) . .
O1 Mn1 N8 171.23(11) . .
N7 Mn1 N8 81.64(13) . .
O2 Mn1 N4 92.71(11) . .
O1 Mn1 N4 97.74(12) . .
N7 Mn1 N4 87.17(12) . .
N8 Mn1 N4 88.12(12) . .
O2 Mn1 N1 92.15(10) . .
O1 Mn1 N1 90.07(12) . .
N7 Mn1 N1 87.02(11) . .
N8 Mn1 N1 83.52(12) . .
N4 Mn1 N1 170.43(10) . .
O3 Mn2 O4 95.90(10) . .
O3 Mn2 N9 91.51(12) . .
O4 Mn2 N9 171.55(12) . .
O3 Mn2 N10 173.03(12) . .
O4 Mn2 N10 90.94(12) . .
N9 Mn2 N10 81.57(12) . .
O3 Mn2 N2 92.38(11) . .
O4 Mn2 N2 93.96(12) . .
N9 Mn2 N2 89.76(13) . .
N10 Mn2 N2 88.44(12) . .
O3 Mn2 O7 85.85(11) . .
O4 Mn2 O7 89.92(11) . .
N9 Mn2 O7 86.57(12) . .
N10 Mn2 O7 92.86(11) . .
N2 Mn2 O7 175.88(11) . .
O6 Mn3 O5 92.67(13) . .
O6 Mn3 N11 168.67(14) . .
O5 Mn3 N11 91.80(13) . .
O6 Mn3 N12 90.90(14) . .
O5 Mn3 N12 161.83(12) . .
N11 Mn3 N12 81.72(14) . .
O6 Mn3 N3 100.48(12) . .
O5 Mn3 N3 102.64(12) . .
N11 Mn3 N3 88.68(12) . .
N12 Mn3 N3 94.21(12) . .
C1 N1 Mn1 143.8(2) . .
C2 N2 Mn2 155.6(3) . .
C3 N3 Mn3 148.5(3) . .
C4 N4 Mn1 154.1(3) . .
C13 N7 C14 121.1(3) . .
C13 N7 Mn1 125.3(3) . .
C14 N7 Mn1 113.6(2) . .
C16 N8 C15 118.8(3) . .
C16 N8 Mn1 125.8(2) . .
C15 N8 Mn1 115.2(2) . .
C29 N9 C30 119.5(3) . .
C29 N9 Mn2 127.4(2) . .
C30 N9 Mn2 113.0(2) . .
C32 N10 C31 123.6(3) . .
C32 N10 Mn2 123.1(2) . .
C31 N10 Mn2 112.9(2) . .
C45 N11 C46 119.2(3) . .
C45 N11 Mn3 127.0(3) . .
C46 N11 Mn3 113.0(2) . .
C48 N12 C47 120.5(3) . .
C48 N12 Mn3 125.1(3) . .
C47 N12 Mn3 114.4(2) . .
C7 O1 Mn1 128.7(2) . .
C22 O2 Mn1 128.9(2) . .
C23 O3 Mn2 127.3(2) . .
C38 O4 Mn2 126.3(2) . .
C39 O5 Mn3 131.1(2) . .
C54 O6 Mn3 127.0(3) . .
C55 O7 Mn2 126.0(2) . .
C55 O7 H7A 104.6 . .
Mn2 O7 H7A 105.0 . .
C56 O8 H8A 109.5 . .
C57 O11 H11A 109.7 . .
H1X O1W H1Y 109.5 . .

loop_
_geom_bond_atom_site_label_1
_geom_bond_atom_site_label_2
_geom_bond_distance
_geom_bond_site_symmetry_2
C1 N1 1.151(4) .
C1 Cr1 2.067(3) .
C2 N2 1.128(4) .
C2 Cr1 2.066(3) .
C3 N3 1.160(5) .
C3 Cr1 2.032(4) .
C4 N4 1.140(5) .
C4 Cr2 2.076(4) .
C5 N5 1.153(5) .
C5 Cr2 2.034(4) .
C6 N6 1.128(4) .
C6 Cr2 2.070(4) .
C7 O1 1.332(4) .
C7 C8 1.390(6) .
C7 C12 1.390(6) .
C8 C9 1.390(5) .
C8 H8 0.9300 .
C9 C10 1.390(6) .
C9 H9 0.9300 .
C10 C11 1.390(6) .
C10 H10 0.9300 .
C11 C12 1.390(5) .
C11 H11 0.9300 .
C12 C13 1.416(6) .
C13 N7 1.284(5) .
C13 H13 0.9300 .
C14 C15 1.462(6) .
C14 N7 1.482(5) .
C14 H14A 0.9700 .
C14 H14B 0.9700 .
C15 N8 1.467(5) .
C15 H15A 0.9700 .
C15 H15B 0.9700 .
C16 N8 1.252(4) .
C16 C17 1.441(5) .
C16 H16 0.9300 .
C17 C18 1.395(5) .
C17 C22 1.400(5) .
C18 C19 1.333(6) .
C18 H18 0.9300 .
C19 C20 1.383(6) .
C19 H19 0.9300 .
C20 C21 1.360(5) .
C20 H20 0.9300 .
C21 C22 1.430(5) .
C21 H21 0.9300 .
C22 O2 1.290(4) .
C23 O3 1.312(4) .
C23 C24 1.416(5) .
C23 C28 1.424(5) .
C24 C25 1.371(5) .
C24 H24 0.9300 .
C25 C26 1.394(6) .
C25 H25 0.9300 .
C26 C27 1.380(6) .
C26 H26 0.9300 .
C27 C28 1.403(5) .
C27 H27 0.9300 .
C28 C29 1.411(5) .
C29 N9 1.295(5) .
C29 H29 0.9300 .
C30 N9 1.481(4) .
C30 C31 1.491(6) .
C30 H30A 0.9700 .
C30 H30B 0.9700 .
C31 N10 1.432(5) .
C31 H31A 0.9700 .
C31 H31B 0.9700 .
C32 N10 1.262(5) .
C32 C33 1.425(5) .
C32 H32 0.9300 .
C33 C34 1.363(5) .
C33 C38 1.364(5) .
C34 C35 1.426(6) .
C34 H34 0.9300 .
C35 C36 1.355(6) .
C35 H35 0.9300 .
C36 C37 1.361(5) .
C36 H36 0.9300 .
C37 C38 1.432(5) .
C37 H37 0.9300 .
C38 O4 1.321(4) .
C39 O5 1.313(5) .
C39 C40 1.372(5) .
C39 C44 1.415(5) .
C40 C41 1.355(6) .
C40 H40 0.9300 .
C41 C42 1.420(6) .
C41 H41 0.9300 .
C42 C43 1.373(6) .
C42 H42 0.9300 .
C43 C44 1.388(5) .
C43 H43 0.9300 .
C44 C45 1.451(5) .
C45 N11 1.290(5) .
C45 H45 0.9300 .
C46 C47 1.458(6) .
C46 N11 1.480(5) .
C46 H46A 0.9700 .
C46 H46B 0.9700 .
C47 N12 1.490(5) .
C47 H47A 0.9700 .
C47 H47B 0.9700 .
C48 N12 1.319(5) .
C48 C49 1.419(6) .
C48 H48 0.9300 .
C49 C54 1.374(6) .
C49 C50 1.434(6) .
C50 C51 1.355(6) .
C50 H50 0.9300 .
C51 C52 1.395(7) .
C51 H51 0.9300 .
C52 C53 1.388(6) .
C52 H52 0.9300 .
C53 C54 1.431(6) .
C53 H53 0.9300 .
C54 O6 1.336(5) .
C55 O7 1.397(5) .
C55 H55A 0.9600 .
C55 H55B 0.9600 .
C55 H55C 0.9600 .
C56 O8 1.406(4) .
C56 H56A 0.9600 .
C56 H56B 0.9601 .
C56 H56C 0.9601 .
C57 O11 1.418(5) .
C57 H57C 0.9600 .
C57 H57D 0.9600 .
C57 H57A 0.9600 .
Cr1 C3 2.032(4) 2_566
Cr1 C2 2.066(3) 2_566
Cr1 C1 2.067(3) 2_566
Cr2 C5 2.034(4) 2_557
Cr2 C6 2.070(4) 2_557
Cr2 C4 2.076(4) 2_557
Mn1 O2 1.878(2) .
Mn1 O1 1.879(3) .
Mn1 N7 1.967(3) .
Mn1 N8 1.985(3) .
Mn1 N4 2.267(3) .
Mn1 N1 2.376(3) .
Mn2 O3 1.873(2) .
Mn2 O4 1.882(2) .
Mn2 N9 1.980(3) .
Mn2 N10 2.001(3) .
Mn2 N2 2.274(3) .
Mn2 O7 2.282(3) .
Mn3 O6 1.850(3) .
Mn3 O5 1.853(3) .
Mn3 N11 1.952(3) .
Mn3 N12 1.956(3) .
Mn3 N3 2.216(3) .
O7 H7A 0.8500 .
O8 H8A 0.8200 .
O11 H11A 0.9600 .
O1W H1X 0.8500 .
O1W H1Y 0.8499 .
